data_7102671
loop_
_publ_author_name
'Enright, Gary D'
'Udachin, Konstantin A'
'Ripmeester, John A'

_publ_section_title
;
 Electrostatic and short-range interactions compete in directing the
 structure of p-tert-butylcalix[4]arene inclusion compounds of
 fluorinated benzenes.
;
_journal_issue 12
_journal_name_full 'Chemical communications (Cambridge, England)'
_journal_page_first 1360
_journal_page_last 1361
_journal_paper_doi 10.1039/b401269k
_journal_year 2004
_chemical_formula_sum 'C25 H30.5 F0.5 O2'
_chemical_formula_weight 372.49
_chemical_name_common p-tert-butyl-calix(4)arene*fluorobenzene
_chemical_name_systematic
;
p-tert-butyl-calix[4]arene*fluorobenzene
;
_space_group_IT_number 13
_symmetry_cell_setting monoclinic
_symmetry_space_group_name_Hall '-P 2yc'
_symmetry_space_group_name_H-M 'P 1 2/c 1'
_atom_sites_solution_hydrogens geom
_atom_sites_solution_primary direct
_atom_sites_solution_secondary difmap
_audit_creation_method SHELXL-97
_cell_angle_alpha 90.00
_cell_angle_beta 89.9750(10)
_cell_angle_gamma 90.00
_cell_formula_units_Z 8
_cell_length_a 18.0102(8)
_cell_length_b 13.1981(6)
_cell_length_c 18.0381(8)
_cell_measurement_temperature 173(2)
_cell_volume 4287.7(3)
_computing_structure_refinement 'SHELXL-97 (Sheldrick, 1997)'
_computing_structure_solution 'SHELXS-97 (Sheldrick, 1990)'
_diffrn_ambient_temperature 173(2)
_diffrn_measured_fraction_theta_full 0.998
_diffrn_measured_fraction_theta_max 0.998
_diffrn_measurement_device_type 'CD Bruker Smart 1000'
_diffrn_measurement_method 'omega scan'
_diffrn_radiation_monochromator graphite
_diffrn_radiation_source 'fine-focus sealed tube'
_diffrn_radiation_type MoK\a
_diffrn_radiation_wavelength 0.71070
_diffrn_reflns_av_R_equivalents 0.0557
_diffrn_reflns_av_sigmaI/netI 0.0513
_diffrn_reflns_limit_h_max 24
_diffrn_reflns_limit_h_min -24
_diffrn_reflns_limit_k_max 17
_diffrn_reflns_limit_k_min -17
_diffrn_reflns_limit_l_max 24
_diffrn_reflns_limit_l_min -24
_diffrn_reflns_number 50031
_diffrn_reflns_theta_full 28.75
_diffrn_reflns_theta_max 28.75
_diffrn_reflns_theta_min 1.54
_exptl_absorpt_coefficient_mu 0.074
_exptl_absorpt_correction_T_max 0.9913
_exptl_absorpt_correction_T_min 0.9742
_exptl_absorpt_correction_type multi-scan
_exptl_absorpt_process_details sadabs
_exptl_crystal_colour colourless
_exptl_crystal_density_diffrn 1.154
_exptl_crystal_density_method 'not measured'
_exptl_crystal_description plate
_exptl_crystal_F_000 1608
_exptl_crystal_size_max 0.3
_exptl_crystal_size_mid 0.25
_exptl_crystal_size_min 0.1
_refine_diff_density_max 0.319
_refine_diff_density_min -0.249
_refine_diff_density_rms 0.054
_refine_ls_extinction_method none
_refine_ls_goodness_of_fit_ref 1.009
_refine_ls_hydrogen_treatment mixed
_refine_ls_matrix_type full
_refine_ls_number_parameters 616
_refine_ls_number_reflns 11349
_refine_ls_number_restraints 120
_refine_ls_restrained_S_all 1.005
_refine_ls_R_factor_all 0.1134
_refine_ls_R_factor_gt 0.0644
_refine_ls_shift/su_max 0.125
_refine_ls_shift/su_mean 0.008
_refine_ls_structure_factor_coef Fsqd
_refine_ls_weighting_details 'calc w=1/[\s^2^(Fo^2^)+(0.0920P)^2^+0.7498P] where P=(Fo^2^+2Fc^2^)/3'
_refine_ls_weighting_scheme calc
_refine_ls_wR_factor_gt 0.1572
_refine_ls_wR_factor_ref 0.1894
_reflns_number_gt 6861
_reflns_number_total 11349
_reflns_threshold_expression >2sigma(I)
_cod_data_source_file b401269k.txt
_cod_data_source_block p2c_b
_cod_depositor_comments
;
The following automatic conversions were performed:
'_exptl_absorpt_correction_type' value 'multiscan' changed to 'multi-scan'
according to '/home/saulius/struct/CIF-dictionaries/cif_core.dic'
dictionary named 'cif_core.dic' version 2.4.1 from 2010-06-29.

Automatic conversion script
Id: cif_fix_enum 1527 2010-12-29 10:47:43Z saulius 
;
_cod_original_sg_symbol_H-M P2/c
_cod_original_formula_sum 'C25 H30.50 F0.50 O2'
_cod_database_code 7102671

loop_
_symmetry_equiv_pos_as_xyz
'x, y, z'
'-x, y, -z+1/2'
'-x, -y, -z'
'x, -y, z-1/2'

loop_
_atom_site_label
_atom_site_type_symbol
_atom_site_fract_x
_atom_site_fract_y
_atom_site_fract_z
_atom_site_U_iso_or_equiv
_atom_site_adp_type
_atom_site_occupancy
_atom_site_symmetry_multiplicity
_atom_site_calc_flag
_atom_site_refinement_flags
_atom_site_disorder_assembly
_atom_site_disorder_group
O1 O 0.03266(3) 0.45994(4) 0.15178(3) 0.03325(17) Uani 1 1 d . A 1
O2 O 0.09981(3) 0.45740(4) 0.28359(3) 0.03432(17) Uani 1 1 d . A 1
O3 O 0.53437(3) 0.55656(4) 0.14948(3) 0.03373(17) Uani 1 1 d . B 1
O4 O 0.40162(3) 0.55383(4) 0.21540(3) 0.03410(17) Uani 1 1 d . B 1
C1 C 0.04465(5) 0.54690(6) 0.11010(4) 0.0280(2) Uani 1 1 d . A 1
C2 C 0.11542(5) 0.58804(6) 0.10888(4) 0.0280(2) Uani 1 1 d . A 1
C3 C 0.12859(5) 0.67177(7) 0.06363(5) 0.0310(2) Uani 1 1 d . A 1
H3A H 0.1771 0.7000 0.0622 0.037 Uiso 1 1 calc R A 1
C5 C 0.00249(5) 0.67266(6) 0.02446(5) 0.0305(2) Uani 1 1 d . A 1
H5 H -0.0365 0.7015 -0.0040 0.037 Uiso 1 1 calc R A 1
C6 C -0.01302(5) 0.58923(6) 0.06861(4) 0.0281(2) Uani 1 1 d . . 1
C8 C 0.17739(5) 0.54560(6) 0.15740(4) 0.0285(2) Uani 1 1 d . A 1
H8A H 0.1717 0.4711 0.1609 0.034 Uiso 1 1 calc R A 1
H8B H 0.2258 0.5597 0.1335 0.034 Uiso 1 1 calc R A 1
C21 C 0.13846(5) 0.54693(6) 0.29374(5) 0.0275(2) Uani 1 1 d . A 1
C22 C 0.13734(5) 0.59085(6) 0.36462(5) 0.0280(2) Uani 1 1 d . A 1
C23 C 0.17859(5) 0.67813(7) 0.37547(5) 0.0308(2) Uani 1 1 d . A 1
H23 H 0.1781 0.7087 0.4231 0.037 Uiso 1 1 calc R A 1
C25 C 0.21867(5) 0.67773(7) 0.24986(5) 0.0303(2) Uani 1 1 d . A 1
H25 H 0.2461 0.7077 0.2106 0.036 Uiso 1 1 calc R A 1
C26 C 0.17784(5) 0.59004(6) 0.23524(5) 0.0274(2) Uani 1 1 d . A 1
C28 C 0.09182(5) 0.54704(7) 0.42827(5) 0.0313(2) Uani 1 1 d . . 1
H28A H 0.1172 0.5621 0.4757 0.038 Uiso 1 1 calc R . 1
H28B H 0.0894 0.4725 0.4228 0.038 Uiso 1 1 calc R . 1
C41 C 0.54526(5) 0.46562(6) 0.11232(4) 0.0283(2) Uani 1 1 d . B 1
C42 C 0.61544(5) 0.42204(6) 0.11403(5) 0.0279(2) Uani 1 1 d . B 1
C43 C 0.62661(5) 0.33211(7) 0.07535(5) 0.0316(2) Uani 1 1 d . B 1
H43 H 0.6744 0.3017 0.0766 0.038 Uiso 1 1 calc R B 1
C45 C 0.50152(5) 0.33124(7) 0.03453(5) 0.0308(2) Uani 1 1 d . B 1
H45 H 0.4624 0.3007 0.0072 0.037 Uiso 1 1 calc R B 1
C46 C 0.48712(5) 0.42065(7) 0.07253(4) 0.0285(2) Uani 1 1 d . B 1
C48 C 0.67788(5) 0.46723(7) 0.15963(5) 0.0294(2) Uani 1 1 d . . 1
H48A H 0.6714 0.5416 0.1621 0.035 Uiso 1 1 calc R . 1
H48B H 0.7258 0.4534 0.1347 0.035 Uiso 1 1 calc R . 1
C61 C 0.36053(5) 0.46628(6) 0.20407(5) 0.0268(2) Uani 1 1 d . B 1
C62 C 0.36065(5) 0.42352(6) 0.13311(5) 0.0273(2) Uani 1 1 d . B 1
C63 C 0.31688(5) 0.33834(6) 0.12092(5) 0.0297(2) Uani 1 1 d . B 1
H63 H 0.3163 0.3091 0.0728 0.036 Uiso 1 1 calc R B 1
C65 C 0.27671(5) 0.33910(7) 0.24673(5) 0.0312(2) Uani 1 1 d . B 1
H65 H 0.2483 0.3101 0.2857 0.037 Uiso 1 1 calc R B 1
C66 C 0.31949(5) 0.42462(6) 0.26181(5) 0.0274(2) Uani 1 1 d . . 1
C68 C 0.40925(5) 0.46505(7) 0.07134(5) 0.0298(2) Uani 1 1 d . B 1
H68A H 0.4125 0.5396 0.0762 0.036 Uiso 1 1 calc R B 1
H68B H 0.3858 0.4498 0.0230 0.036 Uiso 1 1 calc R B 1
C4 C 0.07275(5) 0.71563(7) 0.02028(5) 0.0332(2) Uani 1 1 d . A 1
C7 C 0.09010(10) 0.80335(17) -0.02345(10) 0.0374(5) Uani 0.4846(10) 1 d P C 2
C9 C 0.02722(14) 0.8456(2) -0.07032(15) 0.0705(8) Uani 0.4846(10) 1 d P C 2
H9A H -0.0129 0.8692 -0.0379 0.106 Uiso 0.4846(10) 1 calc PR C 2
H9B H 0.0083 0.7925 -0.1033 0.106 Uiso 0.4846(10) 1 calc PR C 2
H9C H 0.0456 0.9025 -0.1001 0.106 Uiso 0.4846(10) 1 calc PR C 2
C10 C 0.15331(13) 0.77406(19) -0.08410(12) 0.0524(7) Uani 0.4846(10) 1 d P C 2
H10A H 0.1977 0.7492 -0.0585 0.079 Uiso 0.4846(10) 1 calc PR C 2
H10B H 0.1661 0.8342 -0.1133 0.079 Uiso 0.4846(10) 1 calc PR C 2
H10C H 0.1343 0.7211 -0.1171 0.079 Uiso 0.4846(10) 1 calc PR C 2
C11 C 0.12545(14) 0.89692(16) 0.01902(13) 0.0534(7) Uani 0.4846(10) 1 d P C 2
H11A H 0.1692 0.8744 0.0468 0.080 Uiso 0.4846(10) 1 calc PR C 2
H11B H 0.0888 0.9254 0.0534 0.080 Uiso 0.4846(10) 1 calc PR C 2
H11C H 0.1402 0.9488 -0.0169 0.080 Uiso 0.4846(10) 1 calc PR C 2
C24 C 0.22093(5) 0.72333(7) 0.31955(5) 0.0326(2) Uani 1 1 d . A 1
C27 C 0.26769(6) 0.81774(8) 0.33680(5) 0.0428(3) Uani 1 1 d . A 1
C29 C 0.30668(7) 0.85843(10) 0.26785(7) 0.0673(4) Uani 1 1 d . A 1
H29A H 0.3362 0.9181 0.2811 0.101 Uiso 1 1 calc R A 1
H29B H 0.2695 0.8773 0.2306 0.101 Uiso 1 1 calc R A 1
H29C H 0.3394 0.8060 0.2475 0.101 Uiso 1 1 calc R A 1
C30 C 0.32621(6) 0.79012(10) 0.39420(7) 0.0611(4) Uani 1 1 d . A 1
H30A H 0.3563 0.8500 0.4057 0.092 Uiso 1 1 calc R A 1
H30B H 0.3583 0.7365 0.3744 0.092 Uiso 1 1 calc R A 1
H30C H 0.3018 0.7661 0.4394 0.092 Uiso 1 1 calc R A 1
C31 C 0.21740(7) 0.90138(8) 0.36851(7) 0.0585(4) Uani 1 1 d . A 1
H31A H 0.2474 0.9613 0.3799 0.088 Uiso 1 1 calc R A 1
H31B H 0.1934 0.8769 0.4139 0.088 Uiso 1 1 calc R A 1
H31C H 0.1794 0.9192 0.3319 0.088 Uiso 1 1 calc R A 1
C44 C 0.57031(5) 0.28470(7) 0.03469(5) 0.0328(2) Uani 1 1 d . B 1
C47 C 0.58681(5) 0.18702(8) -0.00801(6) 0.0445(3) Uani 1 1 d . B 1
C49 C 0.64354(7) 0.20911(10) -0.06878(7) 0.0658(4) Uani 1 1 d . B 1
H49A H 0.6886 0.2373 -0.0465 0.099 Uiso 1 1 calc R B 1
H49B H 0.6226 0.2580 -0.1039 0.099 Uiso 1 1 calc R B 1
H49C H 0.6557 0.1462 -0.0949 0.099 Uiso 1 1 calc R B 1
C50 C 0.62106(7) 0.10687(9) 0.04669(8) 0.0633(4) Uani 1 1 d . B 1
H50A H 0.6660 0.1348 0.0694 0.095 Uiso 1 1 calc R B 1
H50B H 0.6336 0.0451 0.0193 0.095 Uiso 1 1 calc R B 1
H50C H 0.5849 0.0907 0.0855 0.095 Uiso 1 1 calc R B 1
C51 C 0.51718(7) 0.13941(10) -0.03987(8) 0.0812(4) Uani 1 1 d . B 1
H51A H 0.5302 0.0766 -0.0658 0.122 Uiso 1 1 calc R B 1
H51B H 0.4939 0.1867 -0.0748 0.122 Uiso 1 1 calc R B 1
H51C H 0.4824 0.1242 0.0004 0.122 Uiso 1 1 calc R B 1
C64 C 0.27394(5) 0.29413(7) 0.17634(5) 0.0322(2) Uani 1 1 d . B 1
C67 C 0.22267(7) 0.20343(9) 0.16639(7) 0.0365(3) Uani 0.7682(10) 1 d P B 1
C69 C 0.23180(10) 0.15754(12) 0.08823(8) 0.0638(5) Uani 0.7682(10) 1 d P B 1
H69A H 0.2210 0.2094 0.0509 0.096 Uiso 0.7682(10) 1 calc PR B 1
H69B H 0.1973 0.1007 0.0823 0.096 Uiso 0.7682(10) 1 calc PR B 1
H69C H 0.2829 0.1334 0.0819 0.096 Uiso 0.7682(10) 1 calc PR B 1
C70 C 0.24061(9) 0.12114(10) 0.22274(9) 0.0573(5) Uani 0.7682(10) 1 d P B 1
H70A H 0.2348 0.1483 0.2730 0.086 Uiso 0.7682(10) 1 calc PR B 1
H70B H 0.2919 0.0983 0.2157 0.086 Uiso 0.7682(10) 1 calc PR B 1
H70C H 0.2067 0.0638 0.2159 0.086 Uiso 0.7682(10) 1 calc PR B 1
C71 C 0.14147(7) 0.23435(11) 0.17489(9) 0.0509(4) Uani 0.7682(10) 1 d P B 1
H71A H 0.1337 0.2638 0.2242 0.076 Uiso 0.7682(10) 1 calc PR B 1
H71B H 0.1097 0.1746 0.1691 0.076 Uiso 0.7682(10) 1 calc PR B 1
H71C H 0.1288 0.2846 0.1369 0.076 Uiso 0.7682(10) 1 calc PR B 1
C7B C 0.08795(12) 0.80673(13) -0.03833(11) 0.0370(5) Uani 0.5154(10) 1 d P A 1
C9B C 0.02691(14) 0.89020(16) -0.01621(14) 0.0593(7) Uani 0.5154(10) 1 d P A 1
H9B1 H -0.0229 0.8615 -0.0224 0.089 Uiso 0.5154(10) 1 calc PR C 1
H9B2 H 0.0324 0.9496 -0.0483 0.089 Uiso 0.5154(10) 1 calc PR C 1
H9B3 H 0.0340 0.9104 0.0356 0.089 Uiso 0.5154(10) 1 calc PR C 1
C10B C 0.07413(14) 0.76943(18) -0.11563(12) 0.0594(7) Uani 0.5154(10) 1 d P A 1
H10D H 0.1091 0.7148 -0.1272 0.089 Uiso 0.5154(10) 1 calc PR C 1
H10E H 0.0811 0.8253 -0.1508 0.089 Uiso 0.5154(10) 1 calc PR C 1
H10F H 0.0232 0.7439 -0.1194 0.089 Uiso 0.5154(10) 1 calc PR C 1
C11B C 0.16186(14) 0.84791(18) -0.02581(16) 0.0762(8) Uani 0.5154(10) 1 d P A 1
H11D H 0.1991 0.7959 -0.0368 0.114 Uiso 0.5154(10) 1 calc PR C 1
H11E H 0.1665 0.8691 0.0261 0.114 Uiso 0.5154(10) 1 calc PR C 1
H11F H 0.1697 0.9065 -0.0583 0.114 Uiso 0.5154(10) 1 calc PR C 1
C67B C 0.2300(3) 0.1933(3) 0.1507(2) 0.0365(3) Uani 0.2318(10) 1 d P B 2
C69B C 0.2771(3) 0.1161(3) 0.1196(3) 0.0563(15) Uani 0.2318(10) 1 d P B 2
H69D H 0.3133 0.0942 0.1569 0.085 Uiso 0.2318(10) 1 calc PR B 2
H69E H 0.3033 0.1434 0.0764 0.085 Uiso 0.2318(10) 1 calc PR B 2
H69F H 0.2467 0.0581 0.1045 0.085 Uiso 0.2318(10) 1 calc PR B 2
C70B C 0.1936(3) 0.1553(4) 0.2260(3) 0.0660(14) Uani 0.2318(10) 1 d P B 2
H70D H 0.1630 0.2096 0.2471 0.099 Uiso 0.2318(10) 1 calc PR B 2
H70E H 0.2328 0.1371 0.2612 0.099 Uiso 0.2318(10) 1 calc PR B 2
H70F H 0.1624 0.0959 0.2162 0.099 Uiso 0.2318(10) 1 calc PR B 2
C71B C 0.16981(3) 0.23397(14) 0.09950(3) 0.0647(16) Uani 0.2318(10) 1 d P B 2
H71D H 0.1407 0.2855 0.1257 0.097 Uiso 0.2318(10) 1 calc PR B 2
H71E H 0.1371 0.1784 0.0843 0.097 Uiso 0.2318(10) 1 calc PR B 2
H71F H 0.1928 0.2642 0.0555 0.097 Uiso 0.2318(10) 1 calc PR B 2
H2 H 0.0887 0.4499 0.2501 0.100 Uiso 1 1 d R B 1
H1 H -0.0100 0.4503 0.1681 0.100 Uiso 1 1 d R B 1
H3 H 0.4911 0.5564 0.1714 0.100 Uiso 1 1 d R B 1
H4 H 0.4119 0.5520 0.2597 0.100 Uiso 1 1 d R B 1
F200 F 0.88599(3) 0.93800(14) 0.33451(3) 0.2443(11) Uani 0.4509(6) 1 d PRDU D -3
C201 C 0.94246(2) 0.91037(7) 0.29319(3) 0.0653(8) Uani 0.4509(6) 1 d PGDU D -3
C202 C 0.96247(2) 0.80887(7) 0.28834(3) 0.0563(7) Uani 0.4509(6) 1 d PGDU D -3
H202 H 0.9352 0.7592 0.3150 0.068 Uiso 0.4509(6) 1 calc PR D -3
C203 C 1.02234(2) 0.78010(7) 0.24448(3) 0.0446(7) Uani 0.4509(6) 1 d PGDU D -3
H203 H 1.0360 0.7107 0.2412 0.053 Uiso 0.4509(6) 1 calc PR D -3
C204 C 1.06220(3) 0.85284(7) 0.20546(3) 0.0590(8) Uani 0.4509(6) 1 d PGDU D -3
H204 H 1.1031 0.8332 0.1755 0.071 Uiso 0.4509(6) 1 calc PR D -3
C205 C 1.04220(3) 0.95434(7) 0.21030(3) 0.0648(9) Uani 0.4509(6) 1 d PGDU D -3
H205 H 1.0694 1.0041 0.1836 0.078 Uiso 0.4509(6) 1 calc PR D -3
C206 C 0.98233(2) 0.98311(7) 0.25417(3) 0.0618(10) Uani 0.4509(6) 1 d PGDU D -3
H206 H 0.9687 1.0525 0.2575 0.074 Uiso 0.4509(6) 1 calc PR D -3
F300 F 0.58301(4) 0.08143(7) 0.36704(6) 0.1836(9) Uani 0.4655(6) 1 d PGDU E -4
C301 C 0.54103(2) 0.10239(6) 0.30839(3) 0.0574(7) Uani 0.4655(6) 1 d PGDU E -4
C302 C 0.50501(2) 0.02496(7) 0.27053(3) 0.0500(7) Uani 0.4655(6) 1 d PGDU E -4
H302 H 0.5103 -0.0432 0.2865 0.060 Uiso 0.4655(6) 1 calc PR E -4
C303 C 0.46119(3) 0.04731(7) 0.20925(3) 0.0572(8) Uani 0.4655(6) 1 d PGDU E -4
H303 H 0.4366 -0.0056 0.1834 0.069 Uiso 0.4655(6) 1 calc PR E -4
C304 C 0.45339(3) 0.14708(7) 0.18584(3) 0.0795(10) Uani 0.4655(6) 1 d PGDU E -4
H304 H 0.4234 0.1624 0.1440 0.095 Uiso 0.4655(6) 1 calc PR E -4
C305 C 0.48942(2) 0.22451(7) 0.22371(3) 0.1037(14) Uani 0.4655(6) 1 d PGDU E -4
H305 H 0.4841 0.2927 0.2077 0.124 Uiso 0.4655(6) 1 calc PR E -4
C306 C 0.53323(2) 0.20217(6) 0.28498(3) 0.0898(10) Uani 0.4655(6) 1 d PGDU E -4
H306 H 0.5579 0.2551 0.3109 0.108 Uiso 0.4655(6) 1 calc PR E -4
F210 F 1.05950(4) 0.88380(8) 0.38312(7) 0.069(4) Uiso 0.0491(6) 1 d PGD D -5
C211 C 1.02903(2) 0.88112(9) 0.31617(3) 0.0269(14) Uiso 0.0491(6) 1 d PGD D -5
C212 C 0.99494(2) 0.96674(9) 0.28693(3) 0.0269(14) Uiso 0.0491(6) 1 d PGD D -5
H212 H 0.9934 1.0277 0.3149 0.032 Uiso 0.0491(6) 1 calc PR D -5
C213 C 0.96318(2) 0.96319(9) 0.21676(3) 0.0269(14) Uiso 0.0491(6) 1 d PGD D -5
H213 H 0.9399 1.0217 0.1968 0.032 Uiso 0.0491(6) 1 calc PR D -5
C214 C 0.96551(2) 0.87401(9) 0.17582(3) 0.0269(14) Uiso 0.0491(6) 1 d PGD D -5
H214 H 0.9438 0.8716 0.1279 0.032 Uiso 0.0491(6) 1 calc PR D -5
C215 C 0.99960(2) 0.78840(9) 0.20506(3) 0.0269(14) Uiso 0.0491(6) 1 d PGD D -5
H215 H 1.0012 0.7275 0.1771 0.032 Uiso 0.0491(6) 1 calc PR D -5
C216 C 1.03136(2) 0.79195(9) 0.27523(3) 0.0269(14) Uiso 0.0491(6) 1 d PGD D -5
H216 H 1.0547 0.7334 0.2952 0.032 Uiso 0.0491(6) 1 calc PR D -5
F310 F 0.50268(4) -0.08363(9) 0.25915(5) 0.056(3) Uiso 0.0345(6) 1 d PRD E -6
C311 C 0.49236(4) 0.01612(13) 0.25751(5) 0.042(3) Uiso 0.0345(6) 1 d PGD E -6
C312 C 0.4429(2) 0.06125(14) 0.3066(2) 0.042(3) Uiso 0.0345(6) 1 d PGD E -6
H312 H 0.4165 0.0208 0.3413 0.051 Uiso 0.0345(6) 1 calc PR E -6
C313 C 0.4321(2) 0.16551(14) 0.3049(3) 0.042(3) Uiso 0.0345(6) 1 d PGD E -6
H313 H 0.3983 0.1963 0.3385 0.051 Uiso 0.0345(6) 1 calc PR E -6
C314 C 0.47075(9) 0.22463(13) 0.25416(13) 0.042(3) Uiso 0.0345(6) 1 d PGD E -6
H314 H 0.4634 0.2959 0.2530 0.051 Uiso 0.0345(6) 1 calc PR E -6
C315 C 0.5202(2) 0.17951(14) 0.20505(14) 0.042(3) Uiso 0.0345(6) 1 d PGD E -6
H315 H 0.5466 0.2199 0.1703 0.051 Uiso 0.0345(6) 1 calc PR E -6
C316 C 0.5310(2) 0.07525(14) 0.20673(17) 0.042(3) Uiso 0.0345(6) 1 d PGD E -6
H316 H 0.5648 0.0444 0.1732 0.051 Uiso 0.0345(6) 1 calc PR E -6

loop_
_atom_site_aniso_label
_atom_site_aniso_U_11
_atom_site_aniso_U_22
_atom_site_aniso_U_33
_atom_site_aniso_U_23
_atom_site_aniso_U_13
_atom_site_aniso_U_12
O1 0.0335(3) 0.0336(3) 0.0326(3) 0.0010(3) -0.0002(3) -0.0004(3)
O2 0.0369(3) 0.0316(3) 0.0345(3) -0.0018(3) -0.0018(3) -0.0038(3)
O3 0.0359(3) 0.0312(3) 0.0341(3) 0.0011(3) -0.0001(3) -0.0005(3)
O4 0.0374(3) 0.0299(3) 0.0350(3) -0.0011(3) -0.0028(3) -0.0024(3)
C1 0.0321(4) 0.0308(4) 0.0211(4) -0.0026(3) 0.0022(3) 0.0013(4)
C2 0.0255(4) 0.0331(4) 0.0254(4) -0.0056(3) -0.0006(3) 0.0044(3)
C3 0.0265(4) 0.0373(4) 0.0293(4) -0.0017(4) 0.0014(3) 0.0016(4)
C5 0.0282(4) 0.0351(4) 0.0282(4) 0.0007(4) -0.0006(4) 0.0055(4)
C6 0.0253(4) 0.0357(4) 0.0234(4) -0.0046(3) 0.0024(3) 0.0023(4)
C8 0.0269(4) 0.0338(4) 0.0250(4) -0.0035(3) 0.0010(3) 0.0037(4)
C21 0.0241(4) 0.0278(4) 0.0305(4) 0.0012(3) -0.0021(3) 0.0038(3)
C22 0.0207(4) 0.0352(4) 0.0282(4) 0.0022(4) -0.0017(3) 0.0049(3)
C23 0.0279(4) 0.0387(4) 0.0256(4) -0.0060(4) -0.0017(3) 0.0006(4)
C25 0.0273(4) 0.0371(4) 0.0265(4) 0.0003(4) 0.0026(3) 0.0012(4)
C26 0.0234(4) 0.0315(4) 0.0273(4) -0.0026(3) -0.0006(3) 0.0059(3)
C28 0.0276(4) 0.0406(5) 0.0257(4) 0.0016(4) -0.0009(4) 0.0019(4)
C41 0.0331(4) 0.0289(4) 0.0230(4) 0.0031(3) 0.0017(4) -0.0009(4)
C42 0.0253(4) 0.0323(4) 0.0262(4) 0.0057(3) -0.0017(3) -0.0038(3)
C43 0.0269(4) 0.0390(5) 0.0291(4) 0.0031(4) -0.0018(4) 0.0001(4)
C45 0.0265(4) 0.0362(4) 0.0295(4) 0.0017(4) -0.0026(4) -0.0029(4)
C46 0.0257(4) 0.0375(4) 0.0224(4) 0.0083(3) 0.0019(3) 0.0006(4)
C48 0.0223(4) 0.0384(4) 0.0275(4) 0.0035(4) -0.0007(3) -0.0043(4)
C61 0.0269(4) 0.0260(4) 0.0273(4) 0.0022(3) -0.0040(3) 0.0060(3)
C62 0.0249(4) 0.0294(4) 0.0274(4) 0.0039(3) -0.0028(3) 0.0053(3)
C63 0.0325(4) 0.0312(4) 0.0255(4) -0.0025(4) -0.0035(4) 0.0021(4)
C65 0.0271(4) 0.0380(4) 0.0285(4) 0.0035(4) -0.0014(4) -0.0016(4)
C66 0.0254(4) 0.0317(4) 0.0252(4) -0.0001(4) -0.0010(3) 0.0056(4)
C68 0.0279(4) 0.0345(4) 0.0269(4) 0.0053(4) -0.0031(4) 0.0005(4)
C4 0.0313(4) 0.0344(4) 0.0340(4) 0.0023(4) -0.0018(4) 0.0007(4)
C7 0.0324(9) 0.0613(12) 0.0186(8) 0.0087(8) -0.0060(7) 0.0041(9)
C9 0.0507(14) 0.0743(14) 0.0866(16) 0.0527(12) -0.0031(12) -0.0049(12)
C10 0.0520(12) 0.0684(14) 0.0369(11) 0.0101(11) 0.0026(10) -0.0115(12)
C11 0.0713(15) 0.0356(10) 0.0535(13) 0.0039(10) 0.0007(12) -0.0141(11)
C24 0.0303(4) 0.0353(4) 0.0323(4) -0.0015(4) -0.0005(4) -0.0011(4)
C27 0.0468(5) 0.0431(5) 0.0383(5) -0.0077(4) 0.0032(4) -0.0128(5)
C29 0.0839(8) 0.0679(7) 0.0499(6) -0.0096(6) 0.0198(6) -0.0376(6)
C30 0.0433(6) 0.0769(7) 0.0631(7) -0.0193(6) -0.0088(5) -0.0163(6)
C31 0.0693(7) 0.0464(6) 0.0599(7) -0.0091(5) 0.0061(6) -0.0111(6)
C44 0.0316(4) 0.0360(4) 0.0308(4) -0.0032(4) -0.0009(4) 0.0032(4)
C47 0.0303(5) 0.0479(5) 0.0555(6) -0.0199(5) -0.0030(4) 0.0031(4)
C49 0.0697(8) 0.0750(8) 0.0527(6) -0.0202(6) 0.0039(6) 0.0117(7)
C50 0.0553(7) 0.0460(6) 0.0885(9) -0.0050(6) -0.0011(7) 0.0078(6)
C51 0.0528(7) 0.0711(7) 0.1197(9) -0.0577(7) -0.0187(7) 0.0092(6)
C64 0.0325(4) 0.0325(4) 0.0315(4) 0.0043(4) -0.0054(4) -0.0004(4)
C67 0.0461(6) 0.0338(5) 0.0295(5) -0.0044(4) 0.0006(5) -0.0053(5)
C69 0.0880(11) 0.0555(8) 0.0480(8) -0.0117(7) 0.0089(8) -0.0304(8)
C70 0.0712(10) 0.0387(7) 0.0621(9) 0.0126(7) -0.0039(8) -0.0106(7)
C71 0.0438(7) 0.0430(7) 0.0658(9) 0.0009(7) -0.0052(7) -0.0133(6)
C7B 0.0535(11) 0.0243(8) 0.0331(9) 0.0164(7) 0.0058(8) -0.0071(8)
C9B 0.0782(16) 0.0379(10) 0.0619(13) 0.0101(10) 0.0117(12) 0.0098(11)
C10B 0.0735(15) 0.0598(12) 0.0449(11) 0.0219(10) 0.0115(11) 0.0010(12)
C11B 0.0640(14) 0.0582(12) 0.1065(18) 0.0431(12) -0.0217(13) -0.0280(11)
C67B 0.0461(6) 0.0338(5) 0.0295(5) -0.0044(4) 0.0006(5) -0.0053(5)
C69B 0.076(3) 0.033(2) 0.061(3) -0.005(2) -0.010(3) -0.009(2)
C70B 0.085(3) 0.074(3) 0.039(2) -0.021(2) 0.027(2) -0.061(2)
C71B 0.040(2) 0.079(3) 0.076(3) -0.020(3) -0.027(2) -0.023(2)
F200 0.2136(16) 0.316(2) 0.204(2) 0.135(2) 0.1409(15) 0.2053(15)
C201 0.0826(16) 0.0437(11) 0.0694(15) 0.0304(10) 0.0215(13) 0.0439(11)
C202 0.0431(11) 0.0589(13) 0.0669(14) 0.0204(12) 0.0361(10) 0.0168(11)
C203 0.0550(17) 0.0397(9) 0.0390(11) 0.0001(11) 0.0185(12) 0.0070(8)
C204 0.0487(13) 0.0632(15) 0.0650(14) 0.0268(12) 0.0264(11) -0.0041(12)
C205 0.0744(18) 0.0380(13) 0.0820(19) -0.0048(13) 0.0194(15) -0.0028(13)
C206 0.087(3) 0.0387(9) 0.0598(13) 0.0062(18) 0.0070(18) 0.0106(12)
F300 0.1194(14) 0.270(2) 0.1614(14) 0.1563(13) -0.0813(11) -0.0867(15)
C301 0.0524(12) 0.0884(16) 0.0314(10) 0.0066(11) -0.0211(9) -0.0402(11)
C302 0.0553(13) 0.0464(9) 0.0484(17) 0.0140(8) -0.0021(14) 0.0130(14)
C303 0.0507(13) 0.0851(18) 0.0357(11) 0.0004(12) -0.0157(10) -0.0189(13)
C304 0.0417(13) 0.0698(15) 0.127(2) 0.0524(15) 0.0001(15) 0.0166(12)
C305 0.116(2) 0.0893(18) 0.106(3) 0.0148(17) 0.050(2) 0.006(3)
C306 0.148(3) 0.0451(11) 0.0764(18) -0.0334(11) 0.0460(16) -0.0612(14)

loop_
_atom_type_symbol
_atom_type_description
_atom_type_scat_dispersion_real
_atom_type_scat_dispersion_imag
_atom_type_scat_source
C C 0.0033 0.0016 'International Tables Vol C Tables 4.2.6.8 and 6.1.1.4'
H H 0.0000 0.0000 'International Tables Vol C Tables 4.2.6.8 and 6.1.1.4'
O O 0.0106 0.0060 'International Tables Vol C Tables 4.2.6.8 and 6.1.1.4'
F F 0.0171 0.0103 'International Tables Vol C Tables 4.2.6.8 and 6.1.1.4'

loop_
_geom_angle_atom_site_label_1
_geom_angle_atom_site_label_2
_geom_angle_atom_site_label_3
_geom_angle
_geom_angle_site_symmetry_3
C2 C1 O1 118.36(7) .
C2 C1 C6 121.26(8) .
O1 C1 C6 120.34(7) .
C1 C2 C3 118.43(8) .
C1 C2 C8 121.36(7) .
C3 C2 C8 120.19(7) .
C2 C3 C4 122.20(8) .
C6 C5 C4 122.58(8) .
C5 C6 C1 118.38(8) .
C5 C6 C28 119.87(7) 2
C1 C6 C28 121.74(7) 2
C26 C8 C2 113.08(7) .
O2 C21 C26 120.32(7) .
O2 C21 C22 117.78(7) .
C26 C21 C22 121.89(8) .
C23 C22 C21 117.70(8) .
C23 C22 C28 119.83(8) .
C21 C22 C28 122.46(7) .
C22 C23 C24 123.06(8) .
C26 C25 C24 122.92(8) .
C21 C26 C25 117.63(8) .
C21 C26 C8 122.60(7) .
C25 C26 C8 119.78(7) .
C22 C28 C6 112.91(7) 2
C42 C41 O3 118.40(7) .
C42 C41 C46 121.07(8) .
O3 C41 C46 120.51(8) .
C41 C42 C43 118.26(8) .
C41 C42 C48 121.63(7) .
C43 C42 C48 120.03(8) .
C42 C43 C44 122.66(8) .
C44 C45 C46 122.92(8) .
C45 C46 C41 118.23(8) .
C45 C46 C68 119.51(8) .
C41 C46 C68 122.24(8) .
C42 C48 C66 112.48(7) 2_655
O4 C61 C66 120.17(7) .
O4 C61 C62 118.05(7) .
C66 C61 C62 121.77(8) .
C63 C62 C61 118.05(8) .
C63 C62 C68 120.15(7) .
C61 C62 C68 121.75(7) .
C62 C63 C64 122.69(8) .
C66 C65 C64 122.65(8) .
C61 C66 C65 117.90(8) .
C61 C66 C48 122.25(8) 2_655
C65 C66 C48 119.82(7) 2_655
C62 C68 C46 112.44(7) .
C5 C4 C3 117.12(8) .
C5 C4 C7B 119.40(10) .
C3 C4 C7B 123.29(10) .
C9 C7 C11 106.39(18) .
C9 C7 C10 103.59(16) .
C11 C7 C10 103.24(17) .
C25 C24 C23 116.76(8) .
C25 C24 C27 123.30(8) .
C23 C24 C27 119.93(8) .
C30 C27 C29 108.68(9) .
C30 C27 C24 108.87(9) .
C29 C27 C24 111.87(8) .
C30 C27 C31 109.08(9) .
C29 C27 C31 108.74(9) .
C24 C27 C31 109.55(9) .
C45 C44 C43 116.86(8) .
C45 C44 C47 123.15(8) .
C43 C44 C47 119.98(8) .
C51 C47 C49 111.13(10) .
C51 C47 C44 112.29(9) .
C49 C47 C44 109.28(9) .
C51 C47 C50 106.49(9) .
C49 C47 C50 108.45(9) .
C44 C47 C50 109.08(9) .
C63 C64 C65 116.93(8) .
C63 C64 C67 125.57(9) .
C65 C64 C67 117.48(8) .
C64 C67 C70 110.69(10) .
C64 C67 C71 111.05(10) .
C70 C67 C71 109.10(11) .
C64 C67 C69 110.61(10) .
C70 C67 C69 107.91(11) .
C71 C67 C69 107.37(12) .
C11B C7B C10B 114.8(2) .
C11B C7B C9B 109.34(17) .
C10B C7B C9B 110.01(18) .
C11B C7B C4 109.23(16) .
C10B C7B C4 109.53(14) .
C9B C7B C4 103.34(14) .
C69B C67B C71B 115.6(4) .
C69B C67B C70B 110.7(4) .
C71B C67B C70B 109.6(3) .
F200 C201 C202 120.28(8) .
F200 C201 C206 119.72(8) .
C202 C201 C206 120.0 .
C203 C202 C201 120.0 .
C202 C203 C204 120.0 .
C205 C204 C203 120.0 .
C206 C205 C204 120.0 .
C205 C206 C201 120.0 .
F300 C301 C302 120.24(5) .
F300 C301 C306 119.76(5) .
C302 C301 C306 120.0 .
C301 C302 C303 120.0 .
C304 C303 C302 120.0 .
C303 C304 C305 120.0 .
C306 C305 C304 120.0 .
C305 C306 C301 120.0 .
F210 C211 C212 120.42(7) .
F210 C211 C216 119.58(7) .
C212 C211 C216 120.0 .
C211 C212 C213 120.0 .
C212 C213 C214 120.0 .
C215 C214 C213 120.0 .
C214 C215 C216 120.0 .
C215 C216 C211 120.0 .
F310 C311 C312 119.97(6) .
F310 C311 C316 120.03(6) .
C312 C311 C316 120.0 .
C311 C312 C313 120.0 .
C312 C313 C314 120.0 .
C313 C314 C315 120.0 .
C316 C315 C314 120.0 .
C315 C316 C311 120.0 .

loop_
_geom_bond_atom_site_label_1
_geom_bond_atom_site_label_2
_geom_bond_distance
_geom_bond_site_symmetry_2
O1 C1 1.3888(10) .
O2 C21 1.3836(10) .
O3 C41 1.3887(10) .
O4 C61 1.3873(10) .
C1 C2 1.3857(12) .
C1 C6 1.3969(12) .
C2 C3 1.3941(12) .
C2 C8 1.5252(12) .
C3 C4 1.3994(12) .
C5 C6 1.3873(12) .
C5 C4 1.3887(12) .
C6 C28 1.5255(12) 2
C8 C26 1.5217(12) .
C21 C26 1.3926(12) .
C21 C22 1.4040(12) .
C22 C23 1.3846(12) .
C22 C28 1.5244(12) .
C23 C24 1.3980(12) .
C25 C26 1.3965(12) .
C25 C24 1.3944(12) .
C28 C6 1.5255(12) 2
C41 C42 1.3889(12) .
C41 C46 1.4016(12) .
C42 C43 1.3914(12) .
C42 C48 1.5159(12) .
C43 C44 1.3993(12) .
C45 C44 1.3828(12) .
C45 C46 1.3891(12) .
C46 C68 1.5201(12) .
C48 C66 1.5254(12) 2_655
C61 C66 1.3901(12) .
C61 C62 1.3988(12) .
C62 C63 1.3906(12) .
C62 C68 1.5191(12) .
C63 C64 1.3919(12) .
C65 C66 1.3935(12) .
C65 C64 1.4024(12) .
C66 C48 1.5254(12) 2_655
C4 C7B 1.624(2) .
C7 C9 1.520(3) .
C7 C11 1.587(3) .
C7 C10 1.625(3) .
C24 C27 1.5359(13) .
C27 C30 1.5219(16) .
C27 C29 1.5257(16) .
C27 C31 1.5380(16) .
C44 C47 1.5309(14) .
C47 C51 1.5161(16) .
C47 C49 1.5261(16) .
C47 C50 1.5727(16) .
C64 C67 1.5224(15) .
C67 C70 1.5224(19) .
C67 C71 1.5261(19) .
C67 C69 1.5431(19) .
C7B C11B 1.456(3) .
C7B C10B 1.500(3) .
C7B C9B 1.607(3) .
C67B C69B 1.439(7) .
C67B C71B 1.523(5) .
C67B C70B 1.589(6) .
F200 C201 1.3124 .
C201 C202 1.3900 .
C201 C206 1.3900 .
C202 C203 1.3900 .
C203 C204 1.3900 .
C204 C205 1.3900 .
C205 C206 1.3900 .
F300 C301 1.3297(11) .
C301 C302 1.3900 .
C301 C306 1.3900 .
C302 C303 1.3900 .
C303 C304 1.3900 .
C304 C305 1.3900 .
C305 C306 1.3900 .
F210 C211 1.3274(12) .
C211 C212 1.3900 .
C211 C216 1.3900 .
C212 C213 1.3900 .
C213 C214 1.3900 .
C214 C215 1.3900 .
C215 C216 1.3900 .
F310 C311 1.330(2) .
C311 C312 1.3900 .
C311 C316 1.3900 .
C312 C313 1.3900 .
C313 C314 1.3900 .
C314 C315 1.3900 .
C315 C316 1.3900 .
